data_4314955
loop_
_publ_author_name
'Edmond Y. Njua'
'Alexander Steiner'
'Lothar Stahl'

_publ_contact_author_address
;Department of Chemistry
University of North Dakota
Grand Forks, ND 58202
USA
;
_publ_contact_author_email lstahl@chem.und.edu
_publ_contact_author_fax 701-777-2331
_publ_contact_author_name 'Lothar Stahl'
_publ_contact_author_phone 701-777-2242
_publ_section_title
;
 Syntheses and Structures of Cationic and Neutral, Homo- and Heteroleptic
 tert-Butoxides of the Group 4 Metals
;
_journal_name_full 'Inorganic Chemistry'
_journal_page_first 2163
_journal_page_last 2172
_journal_paper_doi 10.1021/ic9019537
_journal_volume 49
_journal_year 2010
_chemical_formula_sum 'C24 H54 Hf O6 Sn'
_chemical_formula_weight 735.85
_chemical_name_systematic
; 
 ? 
;
_space_group_IT_number 156
_symmetry_cell_setting trigonal
_symmetry_space_group_name_Hall 'P 3 -2"'
_symmetry_space_group_name_H-M 'P 3 m 1'
_atom_sites_solution_hydrogens geom
_atom_sites_solution_primary direct
_atom_sites_solution_secondary difmap
_audit_creation_method SHELXL-97
_cell_angle_alpha 90.00
_cell_angle_beta 90.00
_cell_angle_gamma 120.00
_cell_formula_units_Z 3
_cell_length_a 17.0910(10)
_cell_length_b 17.0910(10)
_cell_length_c 9.4768(11)
_cell_measurement_temperature 173(2)
_cell_volume 2397.3(3)
_computing_structure_refinement 'SHELXL-97 (Sheldrick, 1997)'
_computing_structure_solution 'SHELXS-97 (Sheldrick, 1990)'
_diffrn_ambient_temperature 173(2)
_diffrn_measured_fraction_theta_full 0.994
_diffrn_measured_fraction_theta_max 0.994
_diffrn_measurement_device_type 'CCD area detector'
_diffrn_measurement_method 'phi and omega scans'
_diffrn_radiation_monochromator graphite
_diffrn_radiation_source 'fine-focus sealed tube'
_diffrn_radiation_type MoK\a
_diffrn_radiation_wavelength 0.71073
_diffrn_reflns_av_R_equivalents 0.0372
_diffrn_reflns_av_sigmaI/netI 0.0278
_diffrn_reflns_limit_h_max 18
_diffrn_reflns_limit_h_min -20
_diffrn_reflns_limit_k_max 20
_diffrn_reflns_limit_k_min -20
_diffrn_reflns_limit_l_max 11
_diffrn_reflns_limit_l_min -11
_diffrn_reflns_number 15175
_diffrn_reflns_theta_full 25.01
_diffrn_reflns_theta_max 25.01
_diffrn_reflns_theta_min 4.13
_exptl_absorpt_coefficient_mu 4.056
_exptl_absorpt_correction_type empirical
_exptl_crystal_colour colorless
_exptl_crystal_density_diffrn 1.529
_exptl_crystal_density_method 'not measured'
_exptl_crystal_description block
_exptl_crystal_F_000 1104
_exptl_crystal_size_max 0.57
_exptl_crystal_size_mid 0.55
_exptl_crystal_size_min 0.45
_refine_diff_density_max 4.661
_refine_diff_density_min -2.073
_refine_diff_density_rms 0.204
_refine_ls_abs_structure_details 'Flack H D (1983), Acta Cryst. A39, 876-881'
_refine_ls_abs_structure_Flack 0.00
_refine_ls_extinction_method none
_refine_ls_goodness_of_fit_ref 0.982
_refine_ls_hydrogen_treatment constr
_refine_ls_matrix_type full
_refine_ls_number_parameters 100
_refine_ls_number_reflns 3061
_refine_ls_number_restraints 208
_refine_ls_restrained_S_all 1.004
_refine_ls_R_factor_all 0.0712
_refine_ls_R_factor_gt 0.0694
_refine_ls_shift/su_max 0.001
_refine_ls_shift/su_mean 0.000
_refine_ls_structure_factor_coef Fsqd
_refine_ls_weighting_details 'calc w=1/[\s^2^(Fo^2^)+(0.1000P)^2^+50.0000P] where P=(Fo^2^+2Fc^2^)/3'
_refine_ls_weighting_scheme calc
_refine_ls_wR_factor_gt 0.1886
_refine_ls_wR_factor_ref 0.1902
_reflns_number_gt 2930
_reflns_number_total 3061
_reflns_threshold_expression >2sigma(I)
_cod_data_source_file ic9019537_si_001_1.cif
_cod_data_source_block 8
_cod_database_code 4314955

loop_
_symmetry_equiv_pos_as_xyz
'x, y, z'
'-y, x-y, z'
'-x+y, -x, z'
'-y, -x, z'
'-x+y, y, z'
'x, x-y, z'

loop_
_atom_site_label
_atom_site_type_symbol
_atom_site_fract_x
_atom_site_fract_y
_atom_site_fract_z
_atom_site_U_iso_or_equiv
_atom_site_adp_type
_atom_site_occupancy
_atom_site_symmetry_multiplicity
_atom_site_calc_flag
_atom_site_refinement_flags
_atom_site_disorder_assembly
_atom_site_disorder_group
Hf1 Hf 0.3333 -0.3333 0.67244(14) 0.0268(6) Uani 1 6 d SD . .
Sn1 Sn 0.3333 -0.3333 0.3372(5) 0.093(3) Uani 1 6 d SD . .
O1 O 0.3834(5) -0.3834(5) 0.4951(14) 0.053(6) Uiso 1 2 d SDU . .
C1 C 0.4306(6) -0.4306(6) 0.464(2) 0.056(10) Uiso 1 2 d SDU . .
C11 C 0.4574(9) -0.4574(9) 0.596(3) 0.067(10) Uiso 1 2 d SDU . .
H11A H 0.4973 -0.4044 0.6494 0.101 Uiso 0.50 1 calc PR . .
H11B H 0.4878 -0.4903 0.5738 0.101 Uiso 1 2 calc SR . .
H11C H 0.4046 -0.4950 0.6515 0.101 Uiso 0.50 1 calc PR . .
C12 C 0.375(2) -0.5107(19) 0.375(4) 0.150(18) Uiso 1 1 d DU . .
H12A H 0.3195 -0.5501 0.4232 0.225 Uiso 1 1 calc R . .
H12B H 0.4076 -0.5422 0.3582 0.225 Uiso 1 1 calc R . .
H12C H 0.3623 -0.4918 0.2873 0.225 Uiso 1 1 calc R . .
O2 O 0.2756(6) -0.4488(11) 0.7697(19) 0.056(7) Uiso 1 2 d SDU . .
C2 C 0.2364(7) -0.5272(13) 0.857(2) 0.046(8) Uiso 1 2 d SDU . .
C21 C 0.1948(10) -0.610(2) 0.770(5) 0.15(2) Uiso 1 2 d SDU . .
H21A H 0.2401 -0.6112 0.7112 0.218 Uiso 0.50 1 calc PR . .
H21B H 0.1482 -0.6116 0.7121 0.218 Uiso 0.50 1 calc PR . .
H21C H 0.1691 -0.6624 0.8307 0.218 Uiso 1 2 calc SR . .
C22 C 0.3072(18) -0.5311(19) 0.944(3) 0.096(10) Uiso 1 1 d DU . .
H22A H 0.3500 -0.5347 0.8825 0.144 Uiso 1 1 calc R . .
H22B H 0.2795 -0.5834 1.0034 0.144 Uiso 1 1 calc R . .
H22C H 0.3376 -0.4777 1.0008 0.144 Uiso 1 1 calc R . .
Hf2 Hf 0.0000 0.0000 -0.7794(4) 0.0257(4) Uani 1 6 d SD . .
Sn2 Sn 0.0000 0.0000 -0.4533(4) 0.090(2) Uani 1 6 d SD . .
O3 O -0.1011(11) -0.0506(5) -0.6108(18) 0.093(8) Uiso 1 2 d SDU . .
C3 C -0.1948(12) -0.0974(6) -0.574(2) 0.044(7) Uiso 1 2 d SDU . .
C31 C -0.254(2) -0.1272(11) -0.699(4) 0.12(2) Uiso 1 2 d SDU . .
H31A H -0.2514 -0.0756 -0.7445 0.182 Uiso 0.50 1 calc PR . .
H31B H -0.3154 -0.1680 -0.6703 0.182 Uiso 0.50 1 calc PR . .
H31C H -0.2349 -0.1573 -0.7636 0.182 Uiso 0.50 1 calc PR . .
C32 C -0.204(2) -0.0272(18) -0.495(3) 0.099(10) Uiso 1 1 d DU . .
H32A H -0.1685 -0.0113 -0.4107 0.148 Uiso 1 1 calc R . .
H32B H -0.2665 -0.0503 -0.4706 0.148 Uiso 1 1 calc R . .
H32C H -0.1839 0.0255 -0.5533 0.148 Uiso 1 1 calc R . .
O4 O -0.0561(7) 0.0561(7) -0.883(3) 0.115(10) Uiso 1 2 d SDU . .
C4 C -0.0987(7) 0.0987(7) -0.954(3) 0.064(10) Uiso 1 2 d SDU . .
C41 C -0.1323(10) 0.1323(10) -0.838(3) 0.078(11) Uiso 1 2 d SDU . .
H41A H -0.0820 0.1780 -0.7862 0.117 Uiso 0.50 1 calc PR . .
H41B H -0.1701 0.0832 -0.7767 0.117 Uiso 0.50 1 calc PR . .
H41C H -0.1667 0.1576 -0.8773 0.117 Uiso 0.50 1 calc PR . .
C42 C -0.165(2) 0.040(3) -1.059(4) 0.19(2) Uiso 1 1 d DU . .
H42A H -0.2128 -0.0123 -1.0124 0.291 Uiso 1 1 calc R . .
H42B H -0.1364 0.0204 -1.1264 0.291 Uiso 1 1 calc R . .
H42C H -0.1899 0.0719 -1.1065 0.291 Uiso 1 1 calc R . .
Hf3 Hf -0.3333 0.3333 -0.23205(19) 0.0322(7) Uani 1 6 d SD . .
Sn3 Sn -0.3333 0.3333 0.1032(3) 0.0348(11) Uani 1 6 d SD . .
O5 O -0.2332(10) 0.3834(5) -0.0529(16) 0.089(10) Uiso 1 2 d SDU . .
C5 C -0.1392(12) 0.4304(6) -0.024(2) 0.050(8) Uiso 1 2 d SDU . .
C51 C -0.084(2) 0.4578(11) -0.153(3) 0.102(17) Uiso 1 2 d SDU . .
H51A H -0.0918 0.5031 -0.2011 0.153 Uiso 0.50 1 calc PR . .
H51B H -0.1036 0.4063 -0.2133 0.153 Uiso 0.50 1 calc PR . .
H51C H -0.0219 0.4820 -0.1288 0.153 Uiso 0.50 1 calc PR . .
C52 C -0.110(3) 0.506(2) 0.074(4) 0.20(3) Uiso 1 1 d DU . .
H52A H -0.1221 0.5503 0.0345 0.304 Uiso 1 1 calc R . .
H52B H -0.0462 0.5326 0.0915 0.304 Uiso 1 1 calc R . .
H52C H -0.1421 0.4844 0.1619 0.304 Uiso 1 1 calc R . .
O6 O -0.2769(5) 0.4463(10) -0.3282(18) 0.051(6) Uiso 1 2 d SDU . .
C6 C -0.2387(7) 0.5225(14) -0.421(3) 0.056(9) Uiso 1 2 d SDU . .
C61 C -0.1981(9) 0.6038(19) -0.328(4) 0.12(2) Uiso 1 2 d SDU . .
H61A H -0.2452 0.6069 -0.2774 0.182 Uiso 0.50 1 calc PR . .
H61B H -0.1652 0.6571 -0.3842 0.182 Uiso 0.50 1 calc PR . .
H61C H -0.1578 0.5995 -0.2618 0.182 Uiso 0.50 1 calc PR . .
C62 C -0.1686(18) 0.522(2) -0.515(3) 0.102(11) Uiso 1 1 d DU . .
H62A H -0.1961 0.4696 -0.5742 0.153 Uiso 1 1 calc R . .
H62B H -0.1222 0.5219 -0.4589 0.153 Uiso 1 1 calc R . .
H62C H -0.1427 0.5755 -0.5734 0.153 Uiso 1 1 calc R . .

loop_
_atom_site_aniso_label
_atom_site_aniso_U_11
_atom_site_aniso_U_22
_atom_site_aniso_U_33
_atom_site_aniso_U_23
_atom_site_aniso_U_13
_atom_site_aniso_U_12
Hf1 0.0233(7) 0.0233(7) 0.0339(11) 0.000 0.000 0.0116(4)
Sn1 0.098(5) 0.098(5) 0.081(6) 0.000 0.000 0.049(2)
Hf2 0.0202(4) 0.0202(4) 0.0365(8) 0.000 0.000 0.0101(2)
Sn2 0.118(3) 0.118(3) 0.034(3) 0.000 0.000 0.0591(16)
Hf3 0.0275(9) 0.0275(9) 0.0416(13) 0.000 0.000 0.0137(5)
Sn3 0.0431(17) 0.0431(17) 0.0183(16) 0.000 0.000 0.0215(9)

loop_
_atom_type_symbol
_atom_type_description
_atom_type_scat_dispersion_real
_atom_type_scat_dispersion_imag
_atom_type_scat_source
C C 0.0033 0.0016 'International Tables Vol C Tables 4.2.6.8 and 6.1.1.4'
H H 0.0000 0.0000 'International Tables Vol C Tables 4.2.6.8 and 6.1.1.4'
O O 0.0106 0.0060 'International Tables Vol C Tables 4.2.6.8 and 6.1.1.4'
Sn Sn -0.6537 1.4246 'International Tables Vol C Tables 4.2.6.8 and 6.1.1.4'
Hf Hf -0.5830 6.1852 'International Tables Vol C Tables 4.2.6.8 and 6.1.1.4'

loop_
_geom_angle_atom_site_label_1
_geom_angle_atom_site_label_2
_geom_angle_atom_site_label_3
_geom_angle
_geom_angle_site_symmetry_1
_geom_angle_site_symmetry_3
_geom_angle_publ_flag
O2 Hf1 O2 99.3(8) 3_655 2_545 ?
O2 Hf1 O2 99.3(8) 3_655 . ?
O2 Hf1 O2 99.3(8) 2_545 . ?
O2 Hf1 O1 93.7(5) 3_655 3_655 ?
O2 Hf1 O1 159.8(7) 2_545 3_655 ?
O2 Hf1 O1 93.7(5) . 3_655 ?
O2 Hf1 O1 93.7(5) 3_655 2_545 ?
O2 Hf1 O1 93.7(5) 2_545 2_545 ?
O2 Hf1 O1 159.8(7) . 2_545 ?
O1 Hf1 O1 69.9(6) 3_655 2_545 ?
O2 Hf1 O1 159.8(7) 3_655 . ?
O2 Hf1 O1 93.7(5) 2_545 . ?
O2 Hf1 O1 93.7(5) . . ?
O1 Hf1 O1 69.9(6) 3_655 . ?
O1 Hf1 O1 69.9(6) 2_545 . ?
O2 Hf1 Sn1 118.3(6) 3_655 . ?
O2 Hf1 Sn1 118.3(6) 2_545 . ?
O2 Hf1 Sn1 118.3(6) . . ?
O1 Hf1 Sn1 41.4(4) 3_655 . ?
O1 Hf1 Sn1 41.4(4) 2_545 . ?
O1 Hf1 Sn1 41.4(4) . . ?
O1 Sn1 O1 75.1(6) 2_545 3_655 ?
O1 Sn1 O1 75.1(6) 2_545 . ?
O1 Sn1 O1 75.1(6) 3_655 . ?
O1 Sn1 Hf1 44.8(4) 2_545 . ?
O1 Sn1 Hf1 44.8(4) 3_655 . ?
O1 Sn1 Hf1 44.8(4) . . ?
C1 O1 Sn1 122.9(11) . . ?
C1 O1 Hf1 143.2(12) . . ?
Sn1 O1 Hf1 93.8(6) . . ?
O1 C1 C12 110.9(15) . . ?
O1 C1 C12 110.9(15) . 4 ?
C12 C1 C12 103(3) . 4 ?
O1 C1 C11 110.5(16) . . ?
C12 C1 C11 110.5(16) . . ?
C12 C1 C11 110.5(16) 4 . ?
C2 O2 Hf1 172.8(16) . . ?
O2 C2 C21 110.6(19) . . ?
O2 C2 C22 110.6(13) . . ?
C21 C2 C22 105.9(15) . . ?
O2 C2 C22 110.6(13) . 5_655 ?
C21 C2 C22 105.9(15) . 5_655 ?
C22 C2 C22 113(3) . 5_655 ?
O4 Hf2 O4 96.3(11) 2 . ?
O4 Hf2 O4 96.3(11) 2 3 ?
O4 Hf2 O4 96.3(11) . 3 ?
O4 Hf2 O3 163.8(10) 2 3 ?
O4 Hf2 O3 94.5(7) . 3 ?
O4 Hf2 O3 94.5(7) 3 3 ?
O4 Hf2 O3 94.5(7) 2 . ?
O4 Hf2 O3 94.5(7) . . ?
O4 Hf2 O3 163.8(10) 3 . ?
O3 Hf2 O3 72.6(7) 3 . ?
O4 Hf2 O3 94.5(7) 2 2 ?
O4 Hf2 O3 163.8(10) . 2 ?
O4 Hf2 O3 94.5(7) 3 2 ?
O3 Hf2 O3 72.6(7) 3 2 ?
O3 Hf2 O3 72.6(7) . 2 ?
O4 Hf2 Sn2 120.6(8) 2 . ?
O4 Hf2 Sn2 120.6(8) . . ?
O4 Hf2 Sn2 120.6(8) 3 . ?
O3 Hf2 Sn2 43.1(4) 3 . ?
O3 Hf2 Sn2 43.1(4) . . ?
O3 Hf2 Sn2 43.1(4) 2 . ?
O3 Sn2 O3 75.7(7) . 3 ?
O3 Sn2 O3 75.7(7) . 2 ?
O3 Sn2 O3 75.7(7) 3 2 ?
O3 Sn2 Hf2 45.1(4) . . ?
O3 Sn2 Hf2 45.1(4) 3 . ?
O3 Sn2 Hf2 45.1(4) 2 . ?
C3 O3 Sn2 120.9(12) . . ?
C3 O3 Hf2 147.3(13) . . ?
Sn2 O3 Hf2 91.8(6) . . ?
O3 C3 C31 112.3(18) . . ?
O3 C3 C32 102.4(13) . . ?
C31 C3 C32 110.2(13) . . ?
O3 C3 C32 102.4(13) . 6 ?
C31 C3 C32 110.2(13) . 6 ?
C32 C3 C32 119(3) . 6 ?
C4 O4 Hf2 177(2) . . ?
O4 C4 C42 112.6(17) . . ?
O4 C4 C42 112.6(17) . 4 ?
C42 C4 C42 94(4) . 4 ?
O4 C4 C41 104.1(17) . . ?
C42 C4 C41 116.8(18) . . ?
C42 C4 C41 116.8(18) 4 . ?
O6 Hf3 O6 99.0(7) 3_455 2_565 ?
O6 Hf3 O6 99.0(7) 3_455 . ?
O6 Hf3 O6 99.0(7) 2_565 . ?
O6 Hf3 O5 94.1(5) 3_455 . ?
O6 Hf3 O5 159.7(7) 2_565 . ?
O6 Hf3 O5 94.1(5) . . ?
O6 Hf3 O5 94.1(5) 3_455 3_455 ?
O6 Hf3 O5 94.1(5) 2_565 3_455 ?
O6 Hf3 O5 159.7(7) . 3_455 ?
O5 Hf3 O5 69.4(6) . 3_455 ?
O6 Hf3 O5 159.7(7) 3_455 2_565 ?
O6 Hf3 O5 94.1(5) 2_565 2_565 ?
O6 Hf3 O5 94.1(5) . 2_565 ?
O5 Hf3 O5 69.4(6) . 2_565 ?
O5 Hf3 O5 69.4(6) 3_455 2_565 ?
O6 Hf3 Sn3 118.6(6) 3_455 . ?
O6 Hf3 Sn3 118.6(6) 2_565 . ?
O6 Hf3 Sn3 118.6(6) . . ?
O5 Hf3 Sn3 41.1(4) . . ?
O5 Hf3 Sn3 41.1(4) 3_455 . ?
O5 Hf3 Sn3 41.1(4) 2_565 . ?
O5 Sn3 O5 75.6(6) 3_455 . ?
O5 Sn3 O5 75.6(6) 3_455 2_565 ?
O5 Sn3 O5 75.6(6) . 2_565 ?
O5 Sn3 Hf3 45.1(4) 3_455 . ?
O5 Sn3 Hf3 45.1(4) . . ?
O5 Sn3 Hf3 45.1(4) 2_565 . ?
C5 O5 Sn3 123.8(12) . . ?
C5 O5 Hf3 142.4(13) . . ?
Sn3 O5 Hf3 93.8(6) . . ?
O5 C5 C52 114.6(17) . 6_565 ?
O5 C5 C52 114.6(17) . . ?
C52 C5 C52 91(4) 6_565 . ?
O5 C5 C51 112.2(18) . . ?
C52 C5 C51 111.5(18) 6_565 . ?
C52 C5 C51 111.5(18) . . ?
C6 O6 Hf3 170.7(16) . . ?
O6 C6 C61 105.8(17) . . ?
O6 C6 C62 111.5(14) . 5_455 ?
C61 C6 C62 110.8(15) . 5_455 ?
O6 C6 C62 111.5(14) . . ?
C61 C6 C62 110.8(15) . . ?
C62 C6 C62 107(3) 5_455 . ?

loop_
_geom_bond_atom_site_label_1
_geom_bond_atom_site_label_2
_geom_bond_distance
_geom_bond_site_symmetry_2
_geom_bond_publ_flag
Hf1 O2 1.941(13) 3_655 ?
Hf1 O2 1.941(13) 2_545 ?
Hf1 O2 1.941(13) . ?
Hf1 O1 2.242(13) 3_655 ?
Hf1 O1 2.242(13) 2_545 ?
Hf1 O1 2.242(13) . ?
Hf1 Sn1 3.177(5) . ?
Sn1 O1 2.107(14) 2_545 ?
Sn1 O1 2.107(14) 3_655 ?
Sn1 O1 2.107(14) . ?
O1 C1 1.427(17) . ?
C1 C12 1.477(17) . ?
C1 C12 1.477(17) 4 ?
C1 C11 1.482(17) . ?
O2 C2 1.426(16) . ?
C2 C21 1.483(18) . ?
C2 C22 1.489(16) . ?
C2 C22 1.489(16) 5_655 ?
Hf2 O4 1.929(16) 2 ?
Hf2 O4 1.929(16) . ?
Hf2 O4 1.929(16) 3 ?
Hf2 O3 2.190(16) 3 ?
Hf2 O3 2.190(16) . ?
Hf2 O3 2.190(16) 2 ?
Hf2 Sn2 3.090(4) . ?
Sn2 O3 2.113(17) . ?
Sn2 O3 2.113(17) 3 ?
Sn2 O3 2.113(17) 2 ?
O3 C3 1.430(17) . ?
C3 C31 1.479(18) . ?
C3 C32 1.489(16) . ?
C3 C32 1.489(16) 6 ?
O4 C4 1.431(17) . ?
C4 C42 1.465(17) . ?
C4 C42 1.465(17) 4 ?
C4 C41 1.483(17) . ?
Hf3 O6 1.904(13) 3_455 ?
Hf3 O6 1.904(13) 2_565 ?
Hf3 O6 1.904(13) . ?
Hf3 O5 2.254(15) . ?
Hf3 O5 2.254(15) 3_455 ?
Hf3 O5 2.254(15) 2_565 ?
Hf3 Sn3 3.177(3) . ?
Sn3 O5 2.094(16) 3_455 ?
Sn3 O5 2.094(16) . ?
Sn3 O5 2.094(16) 2_565 ?
O5 C5 1.419(17) . ?
C5 C52 1.461(17) 6_565 ?
C5 C52 1.461(17) . ?
C5 C51 1.470(17) . ?
O6 C6 1.431(17) . ?
C6 C61 1.492(18) . ?
C6 C62 1.496(16) 5_455 ?
C6 C62 1.496(16) . ?
